data_2006101
loop_
_publ_author_name
'Chen, Wei'
'Lim, Meng-chay'

_publ_section_title
;
 Two Isomeric Bis(<i>n</i>-propionamidoalaninato)copper(II) Hydrate
 Complexes, [Cu(C~6~H~11~N~2~O~3~)~2~].H~2~O
;
_journal_issue 5
_journal_name_full 'Acta Crystallographica Section C'
_journal_page_first 539
_journal_page_last 543
_journal_paper_doi 10.1107/S0108270196015417
_journal_volume 53
_journal_year 1997
_chemical_formula_iupac '[Cu(C~6~H~11~N~2~O~3~)~2~] , H~2~O'
_chemical_formula_moiety '[Cu(C~6~H~11~N~2~O~3~)~2~] , H~2~O'
_chemical_formula_sum 'C12 H24 Cu N4 O7'
_chemical_formula_weight 399.89
_chemical_name_systematic
;
 bis(N-propionamido-\a-alaninato)copper(II) hydrate
;
_space_group_IT_number 5
_symmetry_cell_setting monoclinic
_symmetry_space_group_name_Hall 'C 2y'
_symmetry_space_group_name_H-M 'C 1 2 1'
_audit_creation_method SHELXL
_cell_angle_alpha 90.00
_cell_angle_beta 119.52(2)
_cell_angle_gamma 90.00
_cell_formula_units_Z 4
_cell_length_a 18.357(3)
_cell_length_b 5.7887(4)
_cell_length_c 17.728(3)
_cell_measurement_reflns_used 20
_cell_measurement_temperature 300(2)
_cell_measurement_theta_max 15
_cell_measurement_theta_min 4
_cell_volume 1639.3(5)
_computing_cell_refinement 'CAD-4 Software'
_computing_data_collection 'CAD-4 Software (Enraf-Nonius, 1988)'
_computing_data_reduction 'MolEN (Fair, 1990)'
_computing_molecular_graphics 'ORTEPII (Johnson, 1976) in SHELXTL/PC (Sheldrick,1990b)'
_computing_publication_material SHELXL93
_computing_structure_refinement 'SHELXL93 (Sheldrick, 1993)'
_computing_structure_solution 'SHELXS86 (Sheldrick, 1990a)'
_diffrn_ambient_temperature 300(2)
_diffrn_measurement_device CAD-4
_diffrn_measurement_method '\w-2\q scan'
_diffrn_radiation_monochromator graphite
_diffrn_radiation_source 'fine-focus sealed tube'
_diffrn_radiation_type MoK\a
_diffrn_radiation_wavelength 0.71073
_diffrn_reflns_av_R_equivalents 0.0000
_diffrn_reflns_av_sigmaI/netI 0.0364
_diffrn_reflns_limit_h_max 0
_diffrn_reflns_limit_h_min -21
_diffrn_reflns_limit_k_max 0
_diffrn_reflns_limit_k_min -6
_diffrn_reflns_limit_l_max 21
_diffrn_reflns_limit_l_min -17
_diffrn_reflns_number 1554
_diffrn_reflns_theta_max 24.97
_diffrn_reflns_theta_min 1.32
_diffrn_standards_decay_% None
_diffrn_standards_interval_time 60
_diffrn_standards_number 3
_exptl_absorpt_coefficient_mu 1.376
_exptl_absorpt_correction_T_max 0.814
_exptl_absorpt_correction_T_min 0.734
_exptl_absorpt_correction_type '\y scan (North, Phillips & Mathews, 1968)'
_exptl_crystal_colour Blue
_exptl_crystal_density_diffrn 1.620
_exptl_crystal_density_meas ?
_exptl_crystal_density_method 'Not done'
_exptl_crystal_description 'Rectangular plates'
_exptl_crystal_F_000 836
_exptl_crystal_size_max 0.3
_exptl_crystal_size_mid 0.2
_exptl_crystal_size_min 0.15
_refine_diff_density_max 0.336
_refine_diff_density_min -0.284
_refine_ls_abs_structure_details 'Flack (1983)'
_refine_ls_abs_structure_Flack -0.01(2)
_refine_ls_extinction_method none
_refine_ls_goodness_of_fit_all 1.113
_refine_ls_goodness_of_fit_obs 1.107
_refine_ls_matrix_type full
_refine_ls_number_parameters 217
_refine_ls_number_reflns 1554
_refine_ls_number_restraints 0
_refine_ls_restrained_S_all 1.113
_refine_ls_restrained_S_obs 1.107
_refine_ls_R_factor_all 0.0395
_refine_ls_R_factor_obs .0338
_refine_ls_shift/esd_max 0.000
_refine_ls_shift/esd_mean 0.000
_refine_ls_structure_factor_coef Fsqd
_refine_ls_weighting_details 'w = 1/[\s^2^(Fo^2^)+(0.0342P)^2^+1.6600P] where P=(Fo^2^+2Fc^2^)/3'
_refine_ls_weighting_scheme calc
_refine_ls_wR_factor_all 0.0776
_refine_ls_wR_factor_obs .0730
_reflns_number_observed 1413
_reflns_number_total 1554
_reflns_observed_criterion >2sigma(I)
_cod_data_source_file de1046.cif
_cod_data_source_block 2
_cod_depositor_comments
;
The following automatic conversions were performed:
'_symmetry_cell_setting' value 'Monoclinic' changed to 'monoclinic'
according to '/home/saulius/struct/CIF-dictionaries/cif_core.dic'
dictionary named 'cif_core.dic' version 2.4.1 from 2010-06-29.

Automatic conversion script
Id: cif_fix_enum 1527 2010-12-29 10:47:43Z saulius 

The following automatic conversions were performed:

'_symmetry_cell_setting' value 'Monoclinic' changed to 'monoclinic'
according to /home/saulius/struct/CIF-dictionaries/cif_core.dic
dictionary named 'cif_core.dic' version 2.4.1 from 2010-06-29.

Automatic conversion script
Id: cif_fix_values 1715 2011-07-08 13:25:40Z adriana 

The following automatic conversions were performed:

'_exptl_crystal_density_meas' value 'Not done' was changed to '?' -
the value is perceived as not measured.

Automatic conversion script
Id: cif_fix_values 3008 2015-01-20 13:52:24Z robertas 

The following automatic conversions were performed:

'_refine_ls_weighting_scheme' value 'calc w =
1/[\s^2^(Fo^2^)+(0.0342P)^2^+1.6600P] where P=(Fo^2^+2Fc^2^)/3' was
changed to 'calc'. New tag '_refine_ls_weighting_details' was
created. The value of the new tag was set to 'w =
1/[\s^2^(Fo^2^)+(0.0342P)^2^+1.6600P] where P=(Fo^2^+2Fc^2^)/3'.

Automatic conversion script
Id: cif_fix_values 3143 2015-03-26 13:38:13Z robertas 
;
_cod_original_cell_volume 1639.3(4)
_cod_original_sg_symbol_H-M 'C 2'
_cod_database_code 2006101

loop_
_symmetry_equiv_pos_as_xyz
'x, y, z'
'-x, y, -z'
'x+1/2, y+1/2, z'
'-x+1/2, y+1/2, -z'

loop_
_atom_site_aniso_label
_atom_site_aniso_U_11
_atom_site_aniso_U_22
_atom_site_aniso_U_33
_atom_site_aniso_U_12
_atom_site_aniso_U_13
_atom_site_aniso_U_23
Cu .0253(3) .0262(3) .0235(3) .0055(4) .0122(2) .0013(4)
O1 .034(2) .030(2) .037(2) .010(2) .010(2) .004(2)
O2 .031(2) .032(2) .025(2) .008(2) .010(2) .002(2)
O3 .039(2) .046(3) .025(2) .002(3) .006(2) .003(3)
O4 .040(2) .033(3) .032(2) .005(2) .009(2) .001(2)
O5 .030(2) .023(3) .032(2) .005(2) .013(2) .005(2)
O6 .039(2) .040(2) .024(2) .002(3) .000(2) .007(3)
N1 .028(2) .018(3) .024(2) .005(2) .012(2) .003(2)
N2 .028(3) .044(4) .043(3) .003(3) .008(2) -.001(3)
N3 .023(2) .020(2) .022(2) .001(2) .010(2) .001(2)
N4 .040(3) .041(3) .035(3) .001(3) .006(2) -.003(3)
C1 .036(3) .030(3) .037(3) .003(3) .023(3) .003(3)
C2 .030(3) .041(4) .038(3) .015(4) .018(2) .007(4)
C3 .025(3) .030(3) .037(3) .001(3) .016(3) .009(3)
C4 .039(3) .026(3) .023(3) .000(3) .015(2) -.005(3)
C5 .026(3) .026(4) .032(3) -.008(3) .016(2) -.004(3)
C6 .050(4) .036(4) .035(3) .000(3) .018(3) -.009(3)
C7 .023(3) .034(5) .029(3) .005(2) .013(2) .000(2)
C8 .021(2) .028(3) .035(3) .008(4) .009(2) .000(4)
C9 .023(3) .030(3) .031(3) -.002(3) .014(2) .005(3)
C10 .029(3) .026(3) .022(3) .000(3) .009(2) .000(2)
C11 .020(2) .021(4) .031(3) -.001(3) .002(2) .008(3)
C12 .035(3) .027(4) .032(3) -.001(3) .013(2) -.007(3)
OW .040(3) .029(4) .069(4) .000 .020(3) .000
OW' .031(3) .026(4) .098(5) .000 .024(3) .000

loop_
_atom_site_label
_atom_site_fract_x
_atom_site_fract_y
_atom_site_fract_z
_atom_site_U_iso_or_equiv
_atom_site_thermal_displace_type
_atom_site_calc_flag
_atom_site_refinement_flags
_atom_site_occupancy
_atom_site_disorder_group
_atom_site_type_symbol
Cu .24685(3) .0012 .76316(4) .0249(2) Uani d . 1 . Cu
O1 .3517(2) .3132(8) .7679(2) .0370(10) Uani d . 1 . O
O2 .1681(2) .0885(7) .6460(2) .0310(10) Uani d . 1 . O
O3 .1194(2) -.0190(10) .5096(2) .0410(10) Uani d . 1 . O
O4 .1305(2) -.3495(8) .7441(2) .0390(10) Uani d . 1 . O
O5 .3317(2) -.0721(7) .8793(2) .0290(10) Uani d . 1 . O
O6 .3732(2) -.0010(10) 1.0177(2) .0413(9) Uani d . 1 . O
N1 .2922(2) -.2098(8) .7063(3) .0240(10) Uani d . 1 . N
N2 .4819(3) .2860(10) .8821(3) .0430(10) Uani d . 1 . N
N3 .1911(2) .1745(8) .8198(3) .0220(10) Uani d . 1 . N
N4 .0110(3) -.3040(10) .6187(3) .0440(10) Uani d . 1 . N
C1 .3585(3) -.1050(10) .6920(4) .0320(10) Uani d . 1 . C
C2 .4323(3) -.020(2) .7768(3) .0360(10) Uani d . 1 . C
C3 .4186(3) .2060(10) .8087(4) .0310(10) Uani d . 1 . C
C4 .2157(3) -.2730(10) .6235(3) .0300(10) Uani d . 1 . C
C5 .1644(3) -.0520(10) .5885(3) .027(2) Uani d . 1 . C
C6 .2303(4) -.4020(10) .5575(4) .041(2) Uani d . 1 . C
C7 .1179(3) .0570(10) .8172(3) .028(2) Uani d . 1 . C
C8 .0508(3) -.008(2) .7264(3) .0290(10) Uani d . 1 . C
C9 .0675(3) -.2350(10) .6966(3) .0280(10) Uani d . 1 . C
C10 .2576(3) .2130(10) .9123(3) .0270(10) Uani d . 1 . C
C11 .3258(3) .0290(10) .9398(3) .0290(10) Uani d . 1 . C
C12 .2953(3) .4500(10) .9223(3) .033(2) Uani d . 1 . C
OW .0000 -.6770(10) .5000 .049(2) Uani d S 1 . O
OW' .5000 .6780(10) 1.0000 .055(2) Uani d S 1 . O
H1A .3094 -.3500 .7312 .050 Uiso d . 1 . H
H1B .3890 -.1834 .6658 .050 Uiso d . 1 . H
H1C .3387 .0132 .6524 .050 Uiso d . 1 . H
H2A .5293 .1941 .9132 .050 Uiso d . 1 . H
H2B .4689 .4034 .9103 .050 Uiso d . 1 . H
H2C .4489 -.1234 .8247 .050 Uiso d . 1 . H
H2D .4788 .0038 .7633 .050 Uiso d . 1 . H
H3 .1784 .3366 .7900 .050 Uiso d . 1 . H
H4A -.0415 -.2108 .5911 .050 Uiso d . 1 . H
H4B .0096 -.4318 .5842 .050 Uiso d . 1 . H
H4C .1793 -.3433 .6401 .050 Uiso d . 1 . H
H6A .1800 -.4990 .5112 .050 Uiso d . 1 . H
H6B .2684 -.5264 .5807 .050 Uiso d . 1 . H
H6C .2593 -.2941 .5288 .050 Uiso d . 1 . H
H7A .1388 -.0635 .8606 .050 Uiso d . 1 . H
H7B .0986 .1786 .8430 .050 Uiso d . 1 . H
H8A .0387 .0988 .6885 .050 Uiso d . 1 . H
H8B -.0018 .0003 .7224 .050 Uiso d . 1 . H
H10 .2186 .1686 .9494 .050 Uiso d . 1 . H
H12A .3200 .5051 .8864 .050 Uiso d . 1 . H
H12B .3382 .4861 .9843 .050 Uiso d . 1 . H
H12C .2400 .5449 .9011 .050 Uiso d . 1 . H
H .0507 -.7586 .4988 .050 Uiso d . 1 . H
H' .5408 .7686 1.0098 .050 Uiso d . 1 . H

loop_
_atom_type_symbol
_atom_type_description
_atom_type_scat_dispersion_real
_atom_type_scat_dispersion_imag
_atom_type_scat_source
C C 0.0033 0.0016 'International Tables Vol C Tables 4.2.6.8 and 6.1.1.4'
H H 0.0000 0.0000 'International Tables Vol C Tables 4.2.6.8 and 6.1.1.4'
N N 0.0061 0.0033 'International Tables Vol C Tables 4.2.6.8 and 6.1.1.4'
O O 0.0106 0.0060 'International Tables Vol C Tables 4.2.6.8 and 6.1.1.4'
Cu Cu 0.3201 1.2651 'International Tables Vol C Tables 4.2.6.8 and 6.1.1.4'

loop_
_geom_angle_atom_site_label_1
_geom_angle_atom_site_label_2
_geom_angle_atom_site_label_3
_geom_angle
_geom_angle_publ_flag
O5 Cu O2 175.6(2) y
O5 Cu N1 95.0(2) y
O2 Cu N1 84.0(2) y
O5 Cu N3 85.3(2) y
O2 Cu N3 96.4(2) y
N1 Cu N3 171.8(2) y
O5 Cu O1 85.58(14) y
O2 Cu O1 90.16(15) y
N1 Cu O1 87.5(2) y
N3 Cu O1 100.8(2) y
O5 Cu O4 97.73(14) y
O2 Cu O4 86.47(15) y
N1 Cu O4 88.8(2) y
N3 Cu O4 83.0(2) y
O1 Cu O4 175.20(12) y
C3 O1 Cu 100.1(4) y
C5 O2 Cu 114.1(4) y
C9 O4 Cu 95.4(4) y
C11 O5 Cu 116.2(3) y
C1 N1 C4 112.5(4) y
C1 N1 Cu 114.4(4) y
C4 N1 Cu 102.8(3) y
C7 N3 C10 109.7(4) y
C7 N3 Cu 115.4(3) y
C10 N3 Cu 106.2(3) y
N1 C1 C2 111.5(4) y
C3 C2 C1 115.0(5) y
O1 C3 N2 122.3(6) y
O1 C3 C2 121.3(5) y
N2 C3 C2 116.5(5) y
N1 C4 C6 116.2(5) y
N1 C4 C5 106.7(5) y
C6 C4 C5 114.1(5) y
O3 C5 O2 123.0(6) y
O3 C5 C4 121.5(6) y
O2 C5 C4 115.4(4) y
N3 C7 C8 113.2(4) y
C9 C8 C7 112.9(5) y
O4 C9 N4 122.5(6) y
O4 C9 C8 121.0(5) y
N4 C9 C8 116.5(5) y
N3 C10 C12 110.1(5) y
N3 C10 C11 110.0(5) y
C12 C10 C11 109.8(4) y
O6 C11 O5 125.0(6) y
O6 C11 C10 118.2(6) y
O5 C11 C10 116.7(4) y

loop_
_geom_bond_atom_site_label_1
_geom_bond_atom_site_label_2
_geom_bond_site_symmetry_2
_geom_bond_distance
_geom_bond_publ_flag
Cu O5 . 1.920(4) y
Cu O2 . 1.923(4) y
Cu N1 . 2.006(4) y
Cu N3 . 2.019(4) y
Cu O1 . 2.610(4) y
Cu O4 . 2.843(5) y
O1 C3 . 1.242(7) y
O2 C5 . 1.281(6) y
O3 C5 . 1.239(6) y
O4 C9 . 1.237(6) y
O5 C11 . 1.272(7) y
O6 C11 . 1.230(6) y
N1 C1 . 1.491(7) y
N1 C4 . 1.493(6) y
N2 C3 . 1.328(7) y
N3 C7 . 1.487(7) y
N3 C10 . 1.501(6) y
N4 C9 . 1.317(7) y
C1 C2 . 1.526(8) y
C2 C3 . 1.494(11) y
C4 C6 . 1.519(8) y
C4 C5 . 1.525(8) y
C7 C8 . 1.514(7) y
C8 C9 . 1.503(10) y
C10 C12 . 1.507(8) y
C10 C11 . 1.528(8) y

loop_
_geom_torsion_atom_site_label_1
_geom_torsion_atom_site_label_2
_geom_torsion_atom_site_label_3
_geom_torsion_atom_site_label_4
_geom_torsion
O5 Cu O1 C3 38.4(4)
O2 Cu O1 C3 -140.7(4)
N1 Cu O1 C3 -56.7(4)
N3 Cu O1 C3 122.8(4)
O4 Cu O1 C3 -95.2(16)
O5 Cu O2 C5 92.(3)
N1 Cu O2 C5 16.1(4)
N3 Cu O2 C5 -155.6(4)
O1 Cu O2 C5 103.6(4)
O4 Cu O2 C5 -73.0(4)
O5 Cu O4 C9 147.1(3)
O2 Cu O4 C9 -34.1(3)
N1 Cu O4 C9 -118.1(4)
N3 Cu O4 C9 62.8(3)
O1 Cu O4 C9 -79.6(17)
O2 Cu O5 C11 105.(2)
N1 Cu O5 C11 -179.4(4)
N3 Cu O5 C11 -7.7(4)
O1 Cu O5 C11 93.5(4)
O4 Cu O5 C11 -90.0(4)
O5 Cu N1 C1 -86.1(3)
O2 Cu N1 C1 89.7(3)
N3 Cu N1 C1 -177.5(11)
O1 Cu N1 C1 -0.8(3)
O4 Cu N1 C1 176.2(3)
O5 Cu N1 C4 151.6(3)
O2 Cu N1 C4 -32.6(3)
N3 Cu N1 C4 60.2(13)
O1 Cu N1 C4 -123.1(3)
O4 Cu N1 C4 53.9(3)
O5 Cu N3 C7 -103.5(3)
O2 Cu N3 C7 80.5(4)
N1 Cu N3 C7 -11.4(14)
O1 Cu N3 C7 171.9(3)
O4 Cu N3 C7 -5.1(3)
O5 Cu N3 C10 18.3(3)
O2 Cu N3 C10 -157.7(3)
N1 Cu N3 C10 110.4(12)
O1 Cu N3 C10 -66.3(3)
O4 Cu N3 C10 116.7(3)
C4 N1 C1 C2 174.3(6)
Cu N1 C1 C2 57.4(6)
N1 C1 C2 C3 -78.6(7)
Cu O1 C3 N2 -123.0(5)
Cu O1 C3 C2 57.7(6)
C1 C2 C3 O1 -0.2(8)
C1 C2 C3 N2 -179.5(5)
C1 N1 C4 C6 46.8(7)
Cu N1 C4 C6 170.4(4)
C1 N1 C4 C5 -81.7(5)
Cu N1 C4 C5 41.9(4)
Cu O2 C5 O3 -177.4(4)
Cu O2 C5 C4 6.0(6)
N1 C4 C5 O3 149.5(5)
C6 C4 C5 O3 19.8(8)
N1 C4 C5 O2 -33.9(6)
C6 C4 C5 O2 -163.6(5)
C10 N3 C7 C8 -175.0(5)
Cu N3 C7 C8 -55.1(6)
N3 C7 C8 C9 84.6(6)
Cu O4 C9 N4 122.4(5)
Cu O4 C9 C8 -58.7(5)
C7 C8 C9 O4 -0.1(7)
C7 C8 C9 N4 178.8(5)
C7 N3 C10 C12 -138.4(4)
Cu N3 C10 C12 96.3(4)
C7 N3 C10 C11 100.6(5)
Cu N3 C10 C11 -24.8(5)
Cu O5 C11 O6 178.0(5)
Cu O5 C11 C10 -5.8(7)
N3 C10 C11 O6 -162.1(5)
C12 C10 C11 O6 76.7(7)
N3 C10 C11 O5 21.5(7)
C12 C10 C11 O5 -99.7(6)
